data_4327480
loop_
_publ_author_name
'Dana J. Eisler'
'Christopher W. Kirby'
'Richard J. Puddephatt'

_publ_section_title
;
 Tetraphosphinitoresorcinarene Complexes: Dynamic Clusters with Silver(I)
 and Copper(I) Halides
;
_journal_name_full 'Inorganic Chemistry'
_journal_page_first 7626
_journal_page_last 7634
_journal_paper_doi 10.1021/ic034717+
_journal_volume 42
_journal_year 2003
_chemical_formula_sum 'C134.5 H111 Ag2 Cl6.5 F3 O15.25 P4 S5'
_chemical_formula_weight 2758.58
_chemical_name_systematic
; 
 ? 
;
_space_group_IT_number 2
_symmetry_cell_setting triclinic
_symmetry_space_group_name_Hall '-P 1'
_symmetry_space_group_name_H-M 'P -1'
_atom_sites_solution_hydrogens geom
_atom_sites_solution_primary direct
_atom_sites_solution_secondary difmap
_audit_creation_method SHELXL-97
_cell_angle_alpha 79.25(3)
_cell_angle_beta 73.09(3)
_cell_angle_gamma 63.73(3)
_cell_formula_units_Z 2
_cell_length_a 18.426(4)
_cell_length_b 19.698(4)
_cell_length_c 21.242(4)
_cell_measurement_temperature 150(2)
_cell_volume 6600(3)
_computing_cell_refinement 'Nonius DENZO'
_computing_data_collection 'Nonius COLLECT'
_computing_data_reduction 'Nonius DENZO'
_computing_molecular_graphics 'Bruker SHELXTL'
_computing_publication_material 'Bruker SHELXTL'
_computing_structure_refinement 'SHELXL-97 (Sheldrick, 1997)'
_computing_structure_solution 'SHELXS-97 (Sheldrick, 1990)'
_diffrn_ambient_temperature 150(2)
_diffrn_measured_fraction_theta_full 0.998
_diffrn_measured_fraction_theta_max 0.998
_diffrn_measurement_device_type 'Nonius Kappa CCD'
_diffrn_measurement_method 'phi\omega scans'
_diffrn_radiation_monochromator graphite
_diffrn_radiation_source 'fine-focus sealed tube'
_diffrn_radiation_type MoK\a
_diffrn_radiation_wavelength 0.71073
_diffrn_reflns_av_R_equivalents 0.078
_diffrn_reflns_av_sigmaI/netI 0.1098
_diffrn_reflns_limit_h_max 21
_diffrn_reflns_limit_h_min -21
_diffrn_reflns_limit_k_max 23
_diffrn_reflns_limit_k_min -19
_diffrn_reflns_limit_l_max 24
_diffrn_reflns_limit_l_min -21
_diffrn_reflns_number 62659
_diffrn_reflns_theta_full 24.71
_diffrn_reflns_theta_max 24.71
_diffrn_reflns_theta_min 2.58
_exptl_absorpt_coefficient_mu 0.621
_exptl_absorpt_correction_T_max 0.9072
_exptl_absorpt_correction_T_min 0.8453
_exptl_absorpt_correction_type integration
_exptl_crystal_colour colourless
_exptl_crystal_density_diffrn 1.388
_exptl_crystal_description block
_exptl_crystal_F_000 2823
_exptl_crystal_size_max 0.28
_exptl_crystal_size_mid 0.22
_exptl_crystal_size_min 0.16
_refine_diff_density_max 2.093
_refine_diff_density_min -1.276
_refine_diff_density_rms 0.145
_refine_ls_extinction_method none
_refine_ls_goodness_of_fit_ref 1.031
_refine_ls_hydrogen_treatment mixed
_refine_ls_matrix_type full
_refine_ls_number_parameters 1401
_refine_ls_number_reflns 22445
_refine_ls_number_restraints 82
_refine_ls_restrained_S_all 1.047
_refine_ls_R_factor_all 0.1484
_refine_ls_R_factor_gt 0.0913
_refine_ls_shift/su_max 0.002
_refine_ls_shift/su_mean 0.000
_refine_ls_structure_factor_coef Fsqd
_refine_ls_weighting_details 'calc w=1/[\s^2^(Fo^2^)+(0.1391P)^2^+38.1600P] where P=(Fo^2^+2Fc^2^)/3'
_refine_ls_weighting_scheme calc
_refine_ls_wR_factor_gt 0.2436
_refine_ls_wR_factor_ref 0.2822
_reflns_number_gt 13776
_reflns_number_total 22445
_reflns_threshold_expression >2sigma(I)
_cod_data_source_file ic0347172Bsi20030623_114635_3.cif
_cod_data_source_block 16
_cod_original_cell_volume 6600(2)
_cod_original_formula_sum 'C134.50 H111 Ag2 Cl6.50 F3 O15.25 P4 S5'
_cod_database_code 4327480

loop_
_symmetry_equiv_pos_as_xyz
'x, y, z'
'-x, -y, -z'

loop_
_atom_site_label
_atom_site_type_symbol
_atom_site_fract_x
_atom_site_fract_y
_atom_site_fract_z
_atom_site_U_iso_or_equiv
_atom_site_adp_type
_atom_site_occupancy
_atom_site_symmetry_multiplicity
_atom_site_calc_flag
_atom_site_refinement_flags
_atom_site_disorder_assembly
_atom_site_disorder_group
Ag1 Ag -0.29686(4) 1.67209(4) -0.60618(4) 0.0379(2) Uani 1 1 d . . .
Ag2 Ag -0.43983(4) 1.60237(4) -0.61913(3) 0.0345(2) Uani 1 1 d . . .
Cl1 Cl -0.37752(14) 1.60132(14) -0.52935(11) 0.0368(5) Uani 1 1 d . . .
P1 P -0.35843(14) 1.80914(13) -0.60683(11) 0.0283(5) Uani 1 1 d . . .
P2 P -0.57764(13) 1.70201(13) -0.62011(10) 0.0261(5) Uani 1 1 d . . .
P3 P -0.37674(13) 1.49346(12) -0.68500(10) 0.0250(5) Uani 1 1 d . . .
P4 P -0.15649(14) 1.58980(13) -0.65955(11) 0.0292(5) Uani 1 1 d . . .
O1 O -0.3964(3) 1.8637(3) -0.6677(3) 0.0273(13) Uani 1 1 d . . .
O2 O -0.5860(3) 1.7621(3) -0.6844(3) 0.0289(13) Uani 1 1 d . . .
O3 O -0.6878(3) 1.7527(3) -0.8266(3) 0.0252(12) Uani 1 1 d . . .
O4 O -0.6941(4) 1.7884(4) -0.9341(3) 0.0354(14) Uani 1 1 d . . .
O5 O -0.4484(3) 1.5209(3) -0.8973(3) 0.0295(13) Uani 1 1 d . . .
O6 O -0.5539(4) 1.5140(4) -0.9271(3) 0.0422(16) Uani 1 1 d . . .
O7 O -0.3400(3) 1.5103(3) -0.7636(3) 0.0262(13) Uani 1 1 d . . .
O8 O -0.1373(3) 1.5917(4) -0.7402(3) 0.0312(14) Uani 1 1 d . . .
O9 O -0.0362(3) 1.7408(3) -0.8436(3) 0.0280(13) Uani 1 1 d . . .
O10 O -0.0069(4) 1.7998(4) -0.9433(3) 0.0398(16) Uani 1 1 d . . .
O11 O -0.2709(3) 1.9829(3) -0.7985(3) 0.0309(14) Uani 1 1 d . . .
O12 O -0.1601(4) 1.9917(4) -0.7792(4) 0.0486(18) Uani 1 1 d . . .
S5 S -0.2366(3) 1.6261(3) -0.4289(3) 0.0411(12) Uani 0.50 1 d P A 1
O13 O -0.2133(10) 1.5555(10) -0.4084(8) 0.067(4) Uiso 0.50 1 d P A 1
O14 O -0.3061(10) 1.6763(9) -0.3837(8) 0.060(4) Uiso 0.50 1 d P A 1
O15 O -0.2295(8) 1.6437(8) -0.4923(7) 0.048(3) Uiso 0.50 1 d P A 1
C5 C -0.1512(12) 1.6442(11) -0.4145(9) 0.039(4) Uiso 0.50 1 d P A 1
F1 F -0.0817(8) 1.6044(8) -0.4523(7) 0.068(4) Uiso 0.50 1 d P A 1
F2 F -0.1691(7) 1.7173(7) -0.4202(6) 0.053(3) Uiso 0.50 1 d P A 1
F3 F -0.1500(8) 1.6336(7) -0.3516(6) 0.062(3) Uiso 0.50 1 d P A 1
S6 S -0.0201(3) 1.8968(3) -0.4936(3) 0.0538(14) Uani 0.50 1 d PD B 2
O16 O 0.0286(11) 1.8998(10) -0.4585(9) 0.076(5) Uiso 0.50 1 d P B 2
O17 O -0.0670(10) 1.9651(9) -0.5223(8) 0.064(4) Uiso 0.50 1 d P B 2
O18 O -0.0708(7) 1.8676(6) -0.4546(5) 0.026(2) Uiso 0.50 1 d P B 2
C6 C 0.0590(8) 1.8416(8) -0.5669(7) 0.029(4) Uiso 0.50 1 d PD B 2
F4 F 0.0994(9) 1.8831(9) -0.5957(7) 0.081(4) Uiso 0.50 1 d PD B 2
F5 F 0.0249(9) 1.8408(8) -0.6067(7) 0.073(4) Uiso 0.50 1 d PD B 2
F6 F 0.1057(7) 1.7829(7) -0.5510(6) 0.056(3) Uiso 0.50 1 d PD B 2
C1A C -0.4401(5) 1.8495(5) -0.7031(4) 0.0231(17) Uani 1 1 d . . .
C2A C -0.4373(5) 1.8809(4) -0.7671(4) 0.0216(17) Uani 1 1 d . . .
C3A C -0.4843(5) 1.8703(5) -0.8018(4) 0.0249(18) Uani 1 1 d . . .
H3AA H -0.4826 1.8914 -0.8459 0.030 Uiso 1 1 calc R . .
C4A C -0.5339(5) 1.8303(4) -0.7753(4) 0.0218(17) Uani 1 1 d . . .
C5A C -0.5356(5) 1.8006(5) -0.7105(4) 0.0232(17) Uani 1 1 d . . .
C6A C -0.4887(5) 1.8096(5) -0.6735(4) 0.0248(18) Uani 1 1 d . . .
H6AA H -0.4903 1.7888 -0.6293 0.030 Uiso 1 1 calc R . .
C7A C -0.5879(5) 1.8205(4) -0.8122(4) 0.0203(17) Uani 1 1 d . . .
H7AA H -0.6400 1.8240 -0.7785 0.024 Uiso 1 1 calc R . .
C8A C -0.6170(5) 1.8824(5) -0.8677(4) 0.0259(18) Uani 1 1 d . . .
H8AA H -0.5722 1.8997 -0.8900 0.031 Uiso 1 1 calc R . .
H8AB H -0.6265 1.8599 -0.9009 0.031 Uiso 1 1 calc R . .
C9A C -0.6971(6) 1.9512(5) -0.8417(5) 0.041(2) Uani 1 1 d . . .
H9AA H -0.7377 1.9324 -0.8118 0.050 Uiso 1 1 calc R . .
H9AB H -0.6841 1.9788 -0.8152 0.050 Uiso 1 1 calc R . .
C1Q C -0.7390(4) 2.0076(3) -0.8942(3) 0.042(2) Uani 1 1 d G . .
C2Q C -0.7803(5) 2.0841(4) -0.8822(3) 0.061(3) Uani 1 1 d G . .
H2QA H -0.7800 2.1008 -0.8431 0.074 Uiso 1 1 calc R . .
C3Q C -0.8221(5) 2.1363(3) -0.9273(4) 0.078(4) Uani 1 1 d G . .
H3QA H -0.8504 2.1886 -0.9191 0.094 Uiso 1 1 calc R . .
C4Q C -0.8226(5) 2.1120(4) -0.9845(4) 0.069(4) Uani 1 1 d G . .
H4QA H -0.8511 2.1477 -1.0154 0.082 Uiso 1 1 calc R . .
C5Q C -0.7812(5) 2.0355(5) -0.9965(3) 0.066(3) Uani 1 1 d G . .
H5QA H -0.7816 2.0188 -1.0356 0.079 Uiso 1 1 calc R . .
C6Q C -0.7394(4) 1.9833(3) -0.9514(3) 0.048(3) Uani 1 1 d G . .
H6QA H -0.7112 1.9310 -0.9596 0.058 Uiso 1 1 calc R . .
C1E C -0.2867(4) 1.8485(3) -0.6047(3) 0.035(2) Uani 1 1 d G . .
C2E C -0.2908(4) 1.9182(3) -0.6361(3) 0.041(2) Uani 1 1 d G . .
H2EA H -0.3288 1.9452 -0.6634 0.049 Uiso 1 1 calc R . .
C3E C -0.2392(4) 1.9484(3) -0.6274(3) 0.050(3) Uani 1 1 d G . .
H3EA H -0.2420 1.9961 -0.6489 0.061 Uiso 1 1 calc R . .
C4E C -0.1836(4) 1.9089(4) -0.5875(4) 0.060(3) Uani 1 1 d G . .
H4EA H -0.1483 1.9295 -0.5816 0.071 Uiso 1 1 calc R . .
C5E C -0.1795(5) 1.8391(4) -0.5561(4) 0.083(4) Uani 1 1 d G . .
H5EA H -0.1414 1.8121 -0.5288 0.099 Uiso 1 1 calc R . .
C6E C -0.2310(5) 1.8089(3) -0.5648(4) 0.069(4) Uani 1 1 d G . .
H6EA H -0.2282 1.7613 -0.5433 0.083 Uiso 1 1 calc R . .
C1F C -0.4399(3) 1.8460(4) -0.5339(2) 0.036(2) Uani 1 1 d G . .
C2F C -0.5070(4) 1.9162(3) -0.5344(2) 0.043(2) Uani 1 1 d G . .
H2FA H -0.5150 1.9449 -0.5750 0.052 Uiso 1 1 calc R . .
C3F C -0.5625(4) 1.9445(3) -0.4755(3) 0.057(3) Uani 1 1 d G . .
H3FA H -0.6084 1.9925 -0.4758 0.069 Uiso 1 1 calc R . .
C4F C -0.5508(4) 1.9026(4) -0.4161(2) 0.054(3) Uani 1 1 d G . .
H4FA H -0.5887 1.9219 -0.3759 0.064 Uiso 1 1 calc R . .
C5F C -0.4836(4) 1.8323(4) -0.4157(2) 0.059(3) Uani 1 1 d G . .
H5FA H -0.4756 1.8036 -0.3751 0.071 Uiso 1 1 calc R . .
C6F C -0.4282(4) 1.8040(3) -0.4746(3) 0.053(3) Uani 1 1 d G . .
H6FA H -0.3823 1.7560 -0.4742 0.063 Uiso 1 1 calc R . .
C1G C -0.6351(3) 1.7609(3) -0.5510(2) 0.030(2) Uani 1 1 d G . .
C2G C -0.7143(3) 1.8180(4) -0.5500(3) 0.043(2) Uani 1 1 d G . .
H2GA H -0.7390 1.8261 -0.5857 0.052 Uiso 1 1 calc R . .
C3G C -0.7573(3) 1.8631(3) -0.4966(3) 0.059(3) Uani 1 1 d G . .
H3GA H -0.8114 1.9021 -0.4959 0.071 Uiso 1 1 calc R . .
C4G C -0.7211(4) 1.8512(4) -0.4443(3) 0.050(3) Uani 1 1 d G . .
H4GA H -0.7505 1.8820 -0.4078 0.061 Uiso 1 1 calc R . .
C5G C -0.6419(4) 1.7941(4) -0.4453(2) 0.051(3) Uani 1 1 d G . .
H5GA H -0.6171 1.7860 -0.4095 0.061 Uiso 1 1 calc R . .
C6G C -0.5989(3) 1.7490(3) -0.4986(3) 0.038(2) Uani 1 1 d G . .
H6GA H -0.5447 1.7100 -0.4993 0.046 Uiso 1 1 calc R . .
C1H C -0.6463(3) 1.6623(3) -0.6278(3) 0.0273(19) Uani 1 1 d G . .
C2H C -0.6972(3) 1.6919(3) -0.6722(3) 0.032(2) Uani 1 1 d G . .
H2HA H -0.6984 1.7362 -0.6996 0.038 Uiso 1 1 calc R . .
C3H C -0.7463(3) 1.6567(3) -0.6764(3) 0.041(2) Uani 1 1 d G . .
H3HA H -0.7811 1.6769 -0.7067 0.049 Uiso 1 1 calc R . .
C4H C -0.7445(4) 1.5919(3) -0.6362(3) 0.044(2) Uani 1 1 d G . .
H4HA H -0.7781 1.5678 -0.6391 0.053 Uiso 1 1 calc R . .
C5H C -0.6937(4) 1.5623(3) -0.5918(3) 0.038(2) Uani 1 1 d G . .
H5HA H -0.6925 1.5180 -0.5644 0.045 Uiso 1 1 calc R . .
C6H C -0.6446(3) 1.5974(3) -0.5876(2) 0.032(2) Uani 1 1 d G . .
H6HA H -0.6098 1.5772 -0.5573 0.039 Uiso 1 1 calc R . .
C1B C -0.6012(5) 1.7120(5) -0.8463(4) 0.0242(18) Uani 1 1 d . . .
C2B C -0.5498(5) 1.7425(5) -0.8369(4) 0.0219(17) Uani 1 1 d . . .
C3B C -0.4642(5) 1.6960(5) -0.8525(4) 0.0224(17) Uani 1 1 d . . .
H3BA H -0.4272 1.7147 -0.8468 0.027 Uiso 1 1 calc R . .
C4B C -0.4303(5) 1.6246(4) -0.8756(4) 0.0215(17) Uani 1 1 d . . .
C5B C -0.4856(5) 1.5974(5) -0.8828(4) 0.0262(18) Uani 1 1 d . . .
C6B C -0.5709(5) 1.6402(5) -0.8678(4) 0.0258(18) Uani 1 1 d . . .
H6BA H -0.6078 1.6207 -0.8723 0.031 Uiso 1 1 calc R . .
C7B C -0.3366(5) 1.5764(5) -0.8927(4) 0.0240(18) Uani 1 1 d . . .
H7BA H -0.3293 1.5224 -0.8838 0.029 Uiso 1 1 calc R . .
C8B C -0.2953(5) 1.5854(5) -0.9667(4) 0.032(2) Uani 1 1 d . . .
H8BA H -0.3143 1.6402 -0.9802 0.038 Uiso 1 1 calc R . .
H8BB H -0.2343 1.5642 -0.9719 0.038 Uiso 1 1 calc R . .
C9B C -0.3130(6) 1.5474(6) -1.0136(4) 0.037(2) Uani 1 1 d . . .
H9BA H -0.3725 1.5749 -1.0146 0.045 Uiso 1 1 calc R . .
H9BB H -0.3036 1.4948 -0.9955 0.045 Uiso 1 1 calc R . .
C1R C -0.2602(3) 1.5445(4) -1.0846(2) 0.045(2) Uani 1 1 d G . .
C2R C -0.2984(3) 1.5628(4) -1.1367(3) 0.056(3) Uani 1 1 d G . .
H2RA H -0.3572 1.5803 -1.1283 0.067 Uiso 1 1 calc R . .
C3R C -0.2507(4) 1.5554(5) -1.2012(3) 0.061(3) Uani 1 1 d G . .
H3RA H -0.2768 1.5679 -1.2369 0.073 Uiso 1 1 calc R . .
C4R C -0.1647(4) 1.5297(5) -1.2136(2) 0.069(4) Uani 1 1 d G . .
H4RA H -0.1321 1.5247 -1.2577 0.083 Uiso 1 1 calc R . .
C5R C -0.1265(3) 1.5114(5) -1.1615(3) 0.058(3) Uani 1 1 d G . .
H5RA H -0.0677 1.4939 -1.1699 0.070 Uiso 1 1 calc R . .
C6R C -0.1742(4) 1.5188(4) -1.0970(3) 0.048(3) Uani 1 1 d G . .
H6RA H -0.1481 1.5063 -1.0613 0.058 Uiso 1 1 calc R . .
C1I C -0.7287(5) 1.7898(5) -0.8766(4) 0.0276(19) Uani 1 1 d . . .
C2I C -0.8184(5) 1.8304(5) -0.8490(4) 0.030(2) Uani 1 1 d . . .
C3I C -0.8760(5) 1.8699(5) -0.8861(5) 0.035(2) Uani 1 1 d . . .
H3IA H -0.8630 1.8747 -0.9329 0.042 Uiso 1 1 calc R . .
C4I C -0.9578(6) 1.9029(5) -0.8455(5) 0.042(2) Uani 1 1 d . . .
H4IA H -1.0059 1.9318 -0.8624 0.051 Uiso 1 1 calc R . .
C5I C -0.9602(6) 1.8891(6) -0.7810(6) 0.050(3) Uani 1 1 d . . .
H5IA H -1.0098 1.9078 -0.7473 0.060 Uiso 1 1 calc R . .
S1 S -0.86390(15) 1.83383(15) -0.76600(12) 0.0442(6) Uani 1 1 d . . .
C1J C -0.4869(5) 1.4834(5) -0.9144(4) 0.030(2) Uani 1 1 d . C .
C2J C -0.4336(5) 1.4032(4) -0.9143(4) 0.030(2) Uani 1 1 d D . .
C3J C -0.4495(11) 1.3525(8) -0.9370(11) 0.032(6) Uiso 0.75 1 d PD C 1
H3JA H -0.4967 1.3652 -0.9540 0.038 Uiso 0.75 1 calc PR C 1
C4J C -0.3853(9) 1.2768(7) -0.9322(8) 0.040(4) Uiso 0.75 1 d PD C 1
H4JA H -0.3837 1.2335 -0.9473 0.048 Uiso 0.75 1 calc PR C 1
C5J C -0.3269(8) 1.2750(7) -0.9031(8) 0.039(4) Uiso 0.75 1 d PD C 1
H5JA H -0.2809 1.2300 -0.8945 0.047 Uiso 0.75 1 calc PR C 1
S2 S -0.3464(3) 1.3635(2) -0.8839(3) 0.0360(10) Uani 0.75 1 d PD C 1
C6J C -0.363(4) 1.3722(17) -0.892(5) 0.10(4) Uiso 0.25 1 d PD C 2
H6JA H -0.3418 1.4000 -0.8762 0.124 Uiso 0.25 1 calc PR C 2
C7J C -0.323(2) 1.2901(14) -0.897(2) 0.040(13) Uiso 0.25 1 d PD C 2
H7JA H -0.2738 1.2573 -0.8832 0.048 Uiso 0.25 1 calc PR C 2
C8J C -0.3648(17) 1.2661(10) -0.9248(17) 0.019(9) Uiso 0.25 1 d PD C 2
H8JA H -0.3481 1.2145 -0.9318 0.023 Uiso 0.25 1 calc PR C 2
S7 S -0.4516(9) 1.3398(7) -0.9455(9) 0.044(4) Uani 0.25 1 d PD C 2
C1C C -0.2931(5) 1.5526(4) -0.7854(4) 0.0225(17) Uani 1 1 d . . .
C2C C -0.2913(5) 1.5878(4) -0.8486(4) 0.0226(17) Uani 1 1 d . . .
C3C C -0.2427(4) 1.6296(5) -0.8714(4) 0.0226(17) Uani 1 1 d . . .
H3CA H -0.2435 1.6563 -0.9135 0.027 Uiso 1 1 calc R . .
C4C C -0.1935(4) 1.6333(4) -0.8346(4) 0.0210(17) Uani 1 1 d . . .
C5C C -0.1935(5) 1.5936(5) -0.7722(4) 0.0241(18) Uani 1 1 d . . .
C6C C -0.2431(5) 1.5543(5) -0.7472(4) 0.0262(18) Uani 1 1 d . . .
H6CA H -0.2434 1.5287 -0.7046 0.031 Uiso 1 1 calc R . .
C7C C -0.1359(5) 1.6744(5) -0.8616(4) 0.0229(17) Uani 1 1 d . . .
H7CA H -0.0857 1.6453 -0.8429 0.028 Uiso 1 1 calc R . .
C8C C -0.1038(5) 1.6769(5) -0.9379(4) 0.0257(18) Uani 1 1 d . . .
H8CA H -0.1521 1.7006 -0.9584 0.031 Uiso 1 1 calc R . .
H8CB H -0.0721 1.7087 -0.9515 0.031 Uiso 1 1 calc R . .
C9C C -0.0483(6) 1.5980(5) -0.9628(4) 0.036(2) Uani 1 1 d . . .
H9CA H -0.0822 1.5688 -0.9563 0.043 Uiso 1 1 calc R . .
H9CB H -0.0053 1.5706 -0.9371 0.043 Uiso 1 1 calc R . .
C1S C -0.0063(4) 1.6037(4) -1.0358(2) 0.040(2) Uani 1 1 d G . .
C2S C -0.0500(3) 1.6170(4) -1.0836(3) 0.049(3) Uani 1 1 d G . .
H2SA H -0.1059 1.6219 -1.0708 0.059 Uiso 1 1 calc R . .
C3S C -0.0120(4) 1.6233(5) -1.1499(3) 0.060(3) Uani 1 1 d G . .
H3SA H -0.0419 1.6324 -1.1825 0.072 Uiso 1 1 calc R . .
C4S C 0.0698(4) 1.6162(4) -1.1686(2) 0.060(3) Uani 1 1 d G . .
H4SA H 0.0958 1.6205 -1.2140 0.072 Uiso 1 1 calc R . .
C5S C 0.1135(3) 1.6028(4) -1.1209(3) 0.057(3) Uani 1 1 d G . .
H5SA H 0.1693 1.5980 -1.1337 0.068 Uiso 1 1 calc R . .
C6S C 0.0754(3) 1.5966(4) -1.0545(3) 0.045(2) Uani 1 1 d G . .
H6SA H 0.1053 1.5874 -1.0219 0.053 Uiso 1 1 calc R . .
C1K C -0.4523(3) 1.4609(3) -0.6906(3) 0.0276(19) Uani 1 1 d G . .
C2K C -0.5012(4) 1.4978(3) -0.7360(3) 0.038(2) Uani 1 1 d G . .
H2KA H -0.4929 1.5380 -0.7651 0.046 Uiso 1 1 calc R . .
C3K C -0.5622(3) 1.4759(4) -0.7387(3) 0.042(2) Uani 1 1 d G . .
H3KA H -0.5956 1.5011 -0.7697 0.051 Uiso 1 1 calc R . .
C4K C -0.5744(3) 1.4171(4) -0.6961(3) 0.046(3) Uani 1 1 d G . .
H4KA H -0.6161 1.4021 -0.6980 0.055 Uiso 1 1 calc R . .
C5K C -0.5255(4) 1.3802(3) -0.6507(3) 0.038(2) Uani 1 1 d G . .
H5KA H -0.5338 1.3400 -0.6216 0.046 Uiso 1 1 calc R . .
C6K C -0.4645(3) 1.4021(3) -0.6480(2) 0.032(2) Uani 1 1 d G . .
H6KA H -0.4310 1.3768 -0.6170 0.038 Uiso 1 1 calc R . .
C1L C -0.2956(3) 1.4072(3) -0.6612(3) 0.031(2) Uani 1 1 d G . .
C2L C -0.2473(4) 1.3501(3) -0.7047(2) 0.033(2) Uani 1 1 d G . .
H2LA H -0.2534 1.3581 -0.7487 0.039 Uiso 1 1 calc R . .
C3L C -0.1900(3) 1.2812(3) -0.6837(3) 0.043(2) Uani 1 1 d G . .
H3LA H -0.1570 1.2422 -0.7134 0.052 Uiso 1 1 calc R . .
C4L C -0.1810(3) 1.2695(3) -0.6193(3) 0.047(3) Uani 1 1 d G . .
H4LA H -0.1419 1.2225 -0.6050 0.056 Uiso 1 1 calc R . .
C5L C -0.2293(4) 1.3266(3) -0.5759(2) 0.047(3) Uani 1 1 d G . .
H5LA H -0.2232 1.3186 -0.5319 0.056 Uiso 1 1 calc R . .
C6L C -0.2866(3) 1.3955(3) -0.5968(2) 0.036(2) Uani 1 1 d G . .
H6LA H -0.3196 1.4345 -0.5672 0.043 Uiso 1 1 calc R . .
C1M C -0.1144(4) 1.4902(3) -0.6340(3) 0.033(2) Uani 1 1 d G . .
C2M C -0.0530(4) 1.4368(3) -0.6772(2) 0.045(2) Uani 1 1 d G . .
H2MA H -0.0354 1.4521 -0.7221 0.054 Uiso 1 1 calc R . .
C3M C -0.0173(4) 1.3611(3) -0.6548(3) 0.056(3) Uani 1 1 d G . .
H3MA H 0.0247 1.3246 -0.6844 0.067 Uiso 1 1 calc R . .
C4M C -0.0430(4) 1.3387(3) -0.5892(3) 0.054(3) Uani 1 1 d G . .
H4MA H -0.0186 1.2870 -0.5739 0.065 Uiso 1 1 calc R . .
C5M C -0.1044(4) 1.3921(4) -0.5460(2) 0.053(3) Uani 1 1 d G . .
H5MA H -0.1220 1.3769 -0.5012 0.064 Uiso 1 1 calc R . .
C6M C -0.1401(4) 1.4679(3) -0.5684(3) 0.045(2) Uani 1 1 d G . .
H6MA H -0.1821 1.5043 -0.5388 0.054 Uiso 1 1 calc R . .
C1N C -0.0798(4) 1.6212(4) -0.6550(3) 0.034(2) Uani 1 1 d G . .
C2N C -0.0191(5) 1.5792(4) -0.6198(4) 0.072(4) Uani 1 1 d G . .
H2NA H -0.0147 1.5308 -0.5993 0.086 Uiso 1 1 calc R . .
C3N C 0.0353(4) 1.6081(5) -0.6145(4) 0.092(5) Uani 1 1 d G . .
H3NA H 0.0768 1.5794 -0.5905 0.111 Uiso 1 1 calc R . .
C4N C 0.0289(4) 1.6789(5) -0.6444(4) 0.062(3) Uani 1 1 d G . .
H4NA H 0.0660 1.6987 -0.6408 0.074 Uiso 1 1 calc R . .
C5N C -0.0319(5) 1.7209(3) -0.6796(4) 0.063(3) Uani 1 1 d G . .
H5NA H -0.0362 1.7693 -0.7001 0.076 Uiso 1 1 calc R . .
C6N C -0.0862(4) 1.6920(4) -0.6849(3) 0.054(3) Uani 1 1 d G . .
H6NA H -0.1277 1.7207 -0.7090 0.065 Uiso 1 1 calc R . .
C1D C -0.1218(5) 1.7874(5) -0.8367(4) 0.0275(19) Uani 1 1 d . . .
C2D C -0.1741(5) 1.7550(5) -0.8399(4) 0.0242(18) Uani 1 1 d . . .
C3D C -0.2598(5) 1.8016(5) -0.8261(4) 0.0224(17) Uani 1 1 d . . .
H3DA H -0.2973 1.7811 -0.8272 0.027 Uiso 1 1 calc R . .
C4D C -0.2916(5) 1.8764(5) -0.8110(4) 0.0217(17) Uani 1 1 d . . .
C5D C -0.2353(5) 1.9065(5) -0.8109(4) 0.0269(19) Uani 1 1 d . . .
C6D C -0.1502(5) 1.8619(5) -0.8230(4) 0.029(2) Uani 1 1 d . . .
H6DA H -0.1125 1.8822 -0.8219 0.035 Uiso 1 1 calc R . .
C7D C -0.3844(5) 1.9271(5) -0.7965(4) 0.0239(18) Uani 1 1 d . . .
H7DA H -0.3955 1.9608 -0.7618 0.029 Uiso 1 1 calc R . .
C8D C -0.4091(5) 1.9794(5) -0.8573(4) 0.0295(19) Uani 1 1 d . . .
H8DA H -0.3680 2.0016 -0.8772 0.035 Uiso 1 1 calc R . .
H8DB H -0.4068 1.9487 -0.8904 0.035 Uiso 1 1 calc R . .
C9D C -0.4958(5) 2.0433(5) -0.8412(4) 0.031(2) Uani 1 1 d . . .
H9DA H -0.4963 2.0770 -0.8117 0.037 Uiso 1 1 calc R . .
H9DB H -0.5360 2.0213 -0.8171 0.037 Uiso 1 1 calc R . .
C1T C -0.5246(4) 2.0911(3) -0.9026(3) 0.035(2) Uani 1 1 d G . .
C2T C -0.4990(4) 2.1488(4) -0.9310(3) 0.045(2) Uani 1 1 d G . .
H2TA H -0.4617 2.1571 -0.9137 0.054 Uiso 1 1 calc R . .
C3T C -0.5278(4) 2.1942(3) -0.9846(3) 0.054(3) Uani 1 1 d G . .
H3TA H -0.5103 2.2336 -1.0040 0.064 Uiso 1 1 calc R . .
C4T C -0.5823(4) 2.1819(4) -1.0099(3) 0.052(3) Uani 1 1 d G . .
H4TA H -0.6020 2.2130 -1.0465 0.062 Uiso 1 1 calc R . .
C5T C -0.6080(4) 2.1242(4) -0.9815(3) 0.051(3) Uani 1 1 d G . .
H5TA H -0.6452 2.1158 -0.9988 0.062 Uiso 1 1 calc R . .
C6T C -0.5791(4) 2.0788(3) -0.9279(3) 0.048(3) Uani 1 1 d G . .
H6TA H -0.5966 2.0394 -0.9086 0.057 Uiso 1 1 calc R . .
C1O C 0.0170(5) 1.7547(5) -0.8996(4) 0.029(2) Uani 1 1 d . D .
C2O C 0.1030(4) 1.7079(4) -0.8982(4) 0.030(2) Uani 1 1 d D . .
C3O C 0.1314(10) 1.6692(11) -0.8443(9) 0.054(8) Uiso 0.75 1 d PD D 1
H3OA H 0.0971 1.6675 -0.8014 0.065 Uiso 0.75 1 calc PR D 1
C4O C 0.2224(7) 1.6303(7) -0.8613(6) 0.029(3) Uiso 0.75 1 d PD D 1
H4OA H 0.2551 1.6004 -0.8308 0.035 Uiso 0.75 1 calc PR D 1
C5O C 0.2539(6) 1.6426(8) -0.9263(6) 0.030(4) Uiso 0.75 1 d PD D 1
H5OA H 0.3118 1.6208 -0.9466 0.036 Uiso 0.75 1 calc PR D 1
S3 S 0.1791(2) 1.7015(2) -0.9691(3) 0.0344(11) Uani 0.75 1 d PD D 1
S8 S 0.1344(8) 1.6546(10) -0.8318(8) 0.060(5) Uani 0.25 1 d PD D 2
C6O C 0.1651(15) 1.7061(19) -0.9533(12) 0.028(19) Uiso 0.25 1 d PD D 2
H6OA H 0.1569 1.7330 -0.9944 0.033 Uiso 0.25 1 calc PR D 2
C7O C 0.2458(12) 1.656(2) -0.9388(17) 0.044(15) Uiso 0.25 1 d PD D 2
H7OA H 0.2979 1.6494 -0.9685 0.053 Uiso 0.25 1 calc PR D 2
C8O C 0.2370(11) 1.621(2) -0.8770(16) 0.045(15) Uiso 0.25 1 d PD D 2
H8OA H 0.2821 1.5825 -0.8606 0.054 Uiso 0.25 1 calc PR D 2
C1P C -0.2313(6) 2.0191(6) -0.7807(4) 0.035(2) Uani 1 1 d . . .
C2P C -0.2882(6) 2.0956(5) -0.7668(4) 0.034(2) Uani 1 1 d . . .
C3P C -0.2683(6) 2.1466(5) -0.7441(4) 0.038(2) Uani 1 1 d . . .
H3PA H -0.2155 2.1351 -0.7367 0.046 Uiso 1 1 calc R . .
C4P C -0.3370(7) 2.2167(6) -0.7338(5) 0.051(3) Uani 1 1 d . . .
H4PA H -0.3354 2.2584 -0.7189 0.061 Uiso 1 1 calc R . .
C5P C -0.4067(7) 2.2197(5) -0.7472(4) 0.043(2) Uani 1 1 d . . .
H5PA H -0.4585 2.2630 -0.7421 0.051 Uiso 1 1 calc R . .
S4 S -0.38950(16) 2.13664(14) -0.77407(12) 0.0418(6) Uani 1 1 d . . .
C10 C -0.076(2) 1.8900(15) -0.2947(18) 0.141(15) Uiso 0.50 1 d PD . .
H10A H -0.0570 1.8763 -0.3410 0.169 Uiso 0.50 1 calc PR . .
H10B H -0.1375 1.9089 -0.2807 0.169 Uiso 0.50 1 calc PR . .
C11 C -0.0485(13) 1.9435(19) -0.2858(17) 0.102(10) Uiso 0.50 1 d PD . .
H11A H -0.0677 1.9509 -0.2379 0.123 Uiso 0.50 1 calc PR . .
H11B H -0.0819 1.9918 -0.3075 0.123 Uiso 0.50 1 calc PR . .
Cl10 Cl -0.0269(4) 1.8125(4) -0.2417(4) 0.081(2) Uani 0.50 1 d PD . .
Cl11 Cl 0.0567(4) 1.9381(3) -0.3091(3) 0.0670(16) Uani 0.50 1 d PD . .
C20 C -0.3297(12) 1.7592(15) -0.2378(10) 0.116(8) Uiso 0.75 1 d PD . .
H20A H -0.2905 1.7251 -0.2732 0.139 Uiso 0.75 1 calc PR . .
H20B H -0.3469 1.8121 -0.2571 0.139 Uiso 0.75 1 calc PR . .
C21 C -0.2887(11) 1.7491(12) -0.1858(9) 0.091(6) Uiso 0.75 1 d PD . .
H21A H -0.2718 1.6965 -0.1658 0.109 Uiso 0.75 1 calc PR . .
H21B H -0.3268 1.7842 -0.1508 0.109 Uiso 0.75 1 calc PR . .
Cl20 Cl -0.4175(3) 1.7385(3) -0.2061(3) 0.1051(19) Uani 0.75 1 d PD . .
Cl21 Cl -0.1972(4) 1.7696(4) -0.2238(5) 0.153(3) Uani 0.75 1 d PD . .
C30 C 0.3092(17) 2.0708(19) -0.6103(18) 0.142(15) Uiso 0.50 1 d PD . .
H30A H 0.3112 2.0821 -0.5674 0.170 Uiso 0.50 1 calc PR E 1
H30B H 0.2663 2.1169 -0.6268 0.170 Uiso 0.50 1 calc PR E 1
Cl30 Cl 0.4073(5) 2.0575(5) -0.6662(4) 0.093(2) Uiso 0.50 1 d PD F .
C31 C 0.2799(14) 2.0107(13) -0.5971(9) 0.058(6) Uiso 0.25 1 d PD F 1
H31A H 0.2307 2.0266 -0.5594 0.070 Uiso 0.25 1 calc PR F 1
H31B H 0.3236 1.9659 -0.5802 0.070 Uiso 0.25 1 calc PR F 1
Cl31 Cl 0.2492(8) 1.9733(7) -0.6569(6) 0.057(3) Uiso 0.25 1 d PD F 1
C32 C 0.2799(14) 2.0107(13) -0.5971(9) 0.058(6) Uiso 0.25 1 d PD F 2
H32A H 0.2222 2.0292 -0.5696 0.070 Uiso 0.25 1 calc PR F 2
H32B H 0.3156 1.9668 -0.5727 0.070 Uiso 0.25 1 calc PR F 2
Cl32 Cl 0.2826(10) 1.9831(9) -0.6708(6) 0.075(4) Uiso 0.25 1 d PD F 2
C40 C 0.0423(11) 1.8833(9) -0.1225(10) 0.129(7) Uiso 1 1 d D . .
H40A H 0.0557 1.9188 -0.1586 0.155 Uiso 1 1 calc R . .
H40B H -0.0115 1.8850 -0.1246 0.155 Uiso 1 1 calc R . .
C41 C 0.0280(11) 1.9141(14) -0.0616(10) 0.148(8) Uiso 1 1 d D . .
H41A H 0.0172 1.8793 -0.0236 0.177 Uiso 1 1 calc R . .
H41B H -0.0206 1.9638 -0.0572 0.177 Uiso 1 1 calc R . .
Cl40 Cl 0.1239(4) 1.7848(3) -0.1426(3) 0.141(2) Uani 1 1 d D . .
Cl41 Cl 0.1187(3) 1.9246(3) -0.06372(19) 0.1190(16) Uani 1 1 d D . .
O22 O -0.5000 1.5000 -0.5000 0.147(14) Uiso 0.50 2 d SP . .

loop_
_atom_site_aniso_label
_atom_site_aniso_U_11
_atom_site_aniso_U_22
_atom_site_aniso_U_33
_atom_site_aniso_U_23
_atom_site_aniso_U_13
_atom_site_aniso_U_12
Ag1 0.0301(4) 0.0344(4) 0.0495(5) 0.0024(3) -0.0125(3) -0.0138(3)
Ag2 0.0293(4) 0.0337(4) 0.0397(4) -0.0077(3) -0.0109(3) -0.0085(3)
Cl1 0.0369(12) 0.0448(14) 0.0324(12) 0.0027(10) -0.0122(10) -0.0196(11)
P1 0.0276(12) 0.0342(14) 0.0268(11) 0.0012(10) -0.0109(9) -0.0145(11)
P2 0.0249(11) 0.0296(13) 0.0241(11) 0.0013(9) -0.0065(9) -0.0123(10)
P3 0.0247(11) 0.0257(12) 0.0251(11) 0.0007(9) -0.0047(9) -0.0127(10)
P4 0.0272(12) 0.0345(14) 0.0292(12) 0.0040(10) -0.0097(9) -0.0163(11)
O1 0.027(3) 0.033(3) 0.025(3) -0.003(3) -0.007(2) -0.015(3)
O2 0.031(3) 0.038(4) 0.027(3) 0.007(3) -0.013(3) -0.022(3)
O3 0.018(3) 0.029(3) 0.027(3) -0.002(2) -0.007(2) -0.007(3)
O4 0.031(3) 0.046(4) 0.030(4) 0.002(3) -0.009(3) -0.018(3)
O5 0.023(3) 0.026(3) 0.044(4) -0.007(3) -0.011(3) -0.011(3)
O6 0.033(4) 0.041(4) 0.058(4) -0.013(3) -0.022(3) -0.008(3)
O7 0.027(3) 0.032(3) 0.027(3) 0.002(2) -0.007(2) -0.020(3)
O8 0.026(3) 0.048(4) 0.027(3) 0.007(3) -0.010(2) -0.023(3)
O9 0.020(3) 0.027(3) 0.037(3) 0.000(3) -0.006(2) -0.010(3)
O10 0.025(3) 0.053(4) 0.033(3) 0.007(3) -0.004(3) -0.014(3)
O11 0.023(3) 0.023(3) 0.047(4) -0.009(3) -0.003(3) -0.010(3)
O12 0.037(4) 0.046(4) 0.072(5) -0.024(4) -0.009(3) -0.019(4)
S5 0.032(3) 0.030(3) 0.056(3) 0.020(2) -0.023(2) -0.010(2)
S6 0.046(3) 0.054(4) 0.059(3) -0.006(3) -0.030(3) -0.007(3)
C1A 0.017(4) 0.022(4) 0.026(4) -0.005(3) -0.005(3) -0.003(4)
C2A 0.022(4) 0.019(4) 0.020(4) 0.001(3) -0.005(3) -0.006(3)
C3A 0.024(4) 0.021(5) 0.026(4) 0.005(3) -0.006(3) -0.008(4)
C4A 0.018(4) 0.023(4) 0.021(4) -0.004(3) -0.003(3) -0.005(4)
C5A 0.022(4) 0.022(5) 0.025(4) 0.000(3) -0.003(3) -0.011(4)
C6A 0.022(4) 0.027(5) 0.024(4) 0.003(3) -0.007(3) -0.010(4)
C7A 0.016(4) 0.019(4) 0.024(4) 0.002(3) -0.007(3) -0.006(3)
C8A 0.029(4) 0.021(5) 0.028(4) 0.005(4) -0.011(4) -0.011(4)
C9A 0.045(6) 0.033(6) 0.037(5) 0.001(4) -0.013(4) -0.008(5)
C1Q 0.031(5) 0.032(6) 0.049(6) 0.000(5) -0.007(4) -0.003(4)
C2Q 0.062(8) 0.047(7) 0.075(8) 0.005(6) -0.025(6) -0.020(6)
C3Q 0.073(9) 0.047(8) 0.103(11) 0.022(8) -0.036(8) -0.015(7)
C4Q 0.061(8) 0.071(10) 0.071(9) 0.033(7) -0.038(7) -0.025(7)
C5Q 0.058(7) 0.072(9) 0.062(8) 0.026(7) -0.029(6) -0.025(7)
C6Q 0.040(6) 0.048(7) 0.050(6) 0.014(5) -0.024(5) -0.010(5)
C1E 0.030(5) 0.042(6) 0.033(5) -0.007(4) -0.007(4) -0.013(4)
C2E 0.048(6) 0.050(7) 0.037(5) -0.005(5) -0.016(5) -0.026(5)
C3E 0.056(7) 0.072(8) 0.046(6) -0.010(5) -0.007(5) -0.047(6)
C4E 0.054(7) 0.074(9) 0.076(8) -0.016(7) -0.025(6) -0.039(7)
C5E 0.081(9) 0.085(11) 0.119(12) 0.015(9) -0.072(9) -0.046(9)
C6E 0.084(9) 0.066(9) 0.089(9) 0.022(7) -0.057(8) -0.047(8)
C1F 0.042(5) 0.047(6) 0.031(5) 0.000(4) -0.010(4) -0.028(5)
C2F 0.054(6) 0.042(6) 0.031(5) -0.001(4) -0.008(5) -0.019(5)
C3F 0.067(8) 0.045(7) 0.043(6) -0.008(5) -0.002(6) -0.014(6)
C4F 0.060(7) 0.060(8) 0.043(6) -0.010(5) 0.000(5) -0.031(6)
C5F 0.066(8) 0.078(9) 0.035(6) 0.008(6) -0.013(5) -0.036(7)
C6F 0.052(7) 0.066(8) 0.035(6) -0.008(5) -0.004(5) -0.022(6)
C1G 0.022(4) 0.028(5) 0.034(5) -0.005(4) 0.000(4) -0.009(4)
C2G 0.030(5) 0.042(6) 0.048(6) -0.008(5) -0.007(4) -0.006(5)
C3G 0.044(6) 0.042(7) 0.076(8) -0.021(6) -0.006(6) -0.001(5)
C4G 0.058(7) 0.044(7) 0.051(6) -0.021(5) 0.002(5) -0.025(6)
C5G 0.049(6) 0.062(8) 0.048(6) -0.011(5) -0.005(5) -0.030(6)
C6G 0.042(5) 0.046(6) 0.030(5) -0.005(4) -0.006(4) -0.022(5)
C1H 0.024(4) 0.021(5) 0.033(5) -0.007(4) -0.001(4) -0.008(4)
C2H 0.027(5) 0.035(5) 0.035(5) 0.007(4) -0.011(4) -0.015(4)
C3H 0.039(5) 0.048(6) 0.043(6) 0.013(5) -0.018(4) -0.024(5)
C4H 0.040(6) 0.038(6) 0.059(7) -0.005(5) -0.006(5) -0.022(5)
C5H 0.042(5) 0.031(5) 0.040(5) 0.005(4) -0.008(4) -0.017(5)
C6H 0.038(5) 0.036(5) 0.025(4) 0.005(4) -0.007(4) -0.018(4)
C1B 0.014(4) 0.031(5) 0.025(4) -0.001(4) -0.004(3) -0.008(4)
C2B 0.019(4) 0.023(5) 0.022(4) 0.003(3) -0.005(3) -0.008(4)
C3B 0.020(4) 0.026(5) 0.023(4) 0.004(3) -0.009(3) -0.011(4)
C4B 0.023(4) 0.016(4) 0.027(4) 0.010(3) -0.011(3) -0.011(4)
C5B 0.020(4) 0.027(5) 0.031(5) -0.004(4) -0.004(3) -0.010(4)
C6B 0.023(4) 0.034(5) 0.024(4) 0.000(4) -0.008(3) -0.015(4)
C7B 0.019(4) 0.026(5) 0.025(4) -0.002(3) -0.003(3) -0.009(4)
C8B 0.028(5) 0.034(5) 0.034(5) 0.002(4) -0.009(4) -0.015(4)
C9B 0.036(5) 0.059(7) 0.023(4) -0.010(4) -0.001(4) -0.027(5)
C1R 0.047(6) 0.055(7) 0.034(5) -0.002(5) -0.011(5) -0.022(5)
C2R 0.058(7) 0.076(9) 0.038(6) -0.001(5) -0.015(5) -0.030(7)
C3R 0.077(9) 0.074(9) 0.040(6) 0.006(6) -0.021(6) -0.037(7)
C4R 0.076(9) 0.087(10) 0.045(7) -0.013(6) 0.008(6) -0.043(8)
C5R 0.044(6) 0.088(10) 0.043(6) -0.018(6) 0.005(5) -0.031(7)
C6R 0.044(6) 0.064(8) 0.032(5) -0.009(5) 0.005(5) -0.025(6)
C1I 0.022(4) 0.031(5) 0.036(5) 0.003(4) -0.014(4) -0.014(4)
C2I 0.024(4) 0.029(5) 0.039(5) -0.005(4) -0.007(4) -0.010(4)
C3I 0.032(5) 0.032(5) 0.046(6) 0.000(4) -0.018(4) -0.013(4)
C4I 0.029(5) 0.034(6) 0.064(7) 0.010(5) -0.021(5) -0.012(5)
C5I 0.029(5) 0.044(7) 0.068(8) -0.005(6) 0.001(5) -0.014(5)
S1 0.0295(13) 0.0487(16) 0.0403(14) -0.0014(12) -0.0038(10) -0.0072(12)
C1J 0.032(5) 0.034(5) 0.032(5) -0.002(4) -0.007(4) -0.021(4)
C2J 0.030(5) 0.040(6) 0.024(4) -0.004(4) -0.002(4) -0.020(4)
S2 0.0338(18) 0.0271(19) 0.042(2) -0.0023(15) -0.0128(17) -0.0063(14)
S7 0.050(8) 0.030(7) 0.060(9) -0.021(6) -0.009(5) -0.019(6)
C1C 0.020(4) 0.019(4) 0.031(4) 0.000(3) -0.011(3) -0.007(4)
C2C 0.018(4) 0.021(4) 0.026(4) -0.002(3) -0.006(3) -0.005(4)
C3C 0.015(4) 0.023(5) 0.024(4) -0.003(3) 0.000(3) -0.005(4)
C4C 0.014(4) 0.019(4) 0.026(4) -0.003(3) -0.001(3) -0.004(3)
C5C 0.020(4) 0.021(4) 0.030(4) -0.003(4) -0.010(3) -0.004(4)
C6C 0.025(4) 0.029(5) 0.022(4) 0.001(4) -0.006(3) -0.010(4)
C7C 0.019(4) 0.023(5) 0.029(4) 0.003(3) -0.007(3) -0.012(4)
C8C 0.019(4) 0.027(5) 0.027(4) 0.001(4) -0.001(3) -0.010(4)
C9C 0.035(5) 0.025(5) 0.038(5) -0.008(4) 0.005(4) -0.010(4)
C1S 0.045(6) 0.026(5) 0.041(5) -0.007(4) 0.008(5) -0.018(5)
C2S 0.053(6) 0.058(7) 0.041(6) -0.016(5) 0.001(5) -0.030(6)
C3S 0.066(8) 0.087(10) 0.038(6) -0.012(6) -0.004(5) -0.042(7)
C4S 0.069(8) 0.065(8) 0.038(6) -0.014(5) 0.016(6) -0.035(7)
C5S 0.044(6) 0.052(7) 0.057(7) -0.001(6) 0.004(6) -0.015(6)
C6S 0.038(6) 0.050(7) 0.045(6) -0.007(5) 0.003(5) -0.023(5)
C1K 0.025(4) 0.030(5) 0.026(4) 0.000(4) -0.002(4) -0.013(4)
C2K 0.037(5) 0.054(7) 0.032(5) 0.006(4) -0.010(4) -0.029(5)
C3K 0.031(5) 0.065(7) 0.037(5) -0.005(5) -0.006(4) -0.025(5)
C4K 0.043(6) 0.065(7) 0.042(6) -0.018(5) 0.002(5) -0.035(6)
C5K 0.033(5) 0.035(6) 0.047(6) -0.004(4) 0.000(4) -0.020(5)
C6K 0.028(5) 0.030(5) 0.037(5) -0.009(4) -0.005(4) -0.011(4)
C1L 0.031(5) 0.033(5) 0.033(5) 0.005(4) -0.008(4) -0.020(4)
C2L 0.028(5) 0.031(5) 0.038(5) -0.005(4) -0.007(4) -0.010(4)
C3L 0.038(5) 0.032(6) 0.052(6) -0.011(5) -0.003(5) -0.010(5)
C4L 0.037(6) 0.027(6) 0.071(7) 0.008(5) -0.019(5) -0.009(5)
C5L 0.049(6) 0.038(6) 0.052(6) 0.013(5) -0.027(5) -0.013(5)
C6L 0.034(5) 0.038(6) 0.031(5) 0.000(4) -0.004(4) -0.016(5)
C1M 0.025(5) 0.034(5) 0.039(5) 0.002(4) -0.010(4) -0.011(4)
C2M 0.053(6) 0.039(6) 0.035(5) -0.002(5) -0.008(5) -0.014(5)
C3M 0.056(7) 0.043(7) 0.060(7) -0.005(6) -0.012(6) -0.012(6)
C4M 0.051(7) 0.037(6) 0.080(8) 0.011(6) -0.033(6) -0.018(6)
C5M 0.050(7) 0.056(8) 0.046(6) 0.009(5) -0.007(5) -0.023(6)
C6M 0.047(6) 0.034(6) 0.042(6) 0.008(5) -0.008(5) -0.012(5)
C1N 0.032(5) 0.048(6) 0.029(5) 0.002(4) -0.011(4) -0.022(5)
C2N 0.068(8) 0.083(10) 0.095(10) 0.032(8) -0.052(7) -0.052(8)
C3N 0.079(10) 0.117(13) 0.123(13) 0.041(10) -0.072(9) -0.067(10)
C4N 0.047(7) 0.079(9) 0.072(8) -0.004(7) -0.011(6) -0.040(7)
C5N 0.067(8) 0.065(8) 0.080(8) 0.004(7) -0.026(7) -0.046(7)
C6N 0.062(7) 0.067(8) 0.056(7) 0.008(6) -0.023(6) -0.047(7)
C1D 0.013(4) 0.034(5) 0.032(5) 0.000(4) -0.008(3) -0.006(4)
C2D 0.022(4) 0.027(5) 0.026(4) 0.000(4) -0.002(3) -0.016(4)
C3D 0.015(4) 0.025(5) 0.025(4) 0.001(3) 0.000(3) -0.011(4)
C4D 0.018(4) 0.031(5) 0.015(4) -0.002(3) 0.002(3) -0.013(4)
C5D 0.024(4) 0.027(5) 0.030(5) 0.000(4) -0.007(4) -0.012(4)
C6D 0.017(4) 0.030(5) 0.044(5) -0.008(4) 0.000(4) -0.014(4)
C7D 0.018(4) 0.025(5) 0.027(4) -0.004(4) -0.002(3) -0.008(4)
C8D 0.027(4) 0.019(5) 0.042(5) 0.002(4) -0.004(4) -0.013(4)
C9D 0.030(5) 0.023(5) 0.041(5) -0.001(4) -0.008(4) -0.013(4)
C1T 0.032(5) 0.025(5) 0.039(5) 0.001(4) -0.009(4) -0.006(4)
C2T 0.054(6) 0.047(7) 0.037(5) 0.000(5) -0.006(5) -0.028(5)
C3T 0.056(7) 0.047(7) 0.056(7) 0.011(5) -0.012(6) -0.026(6)
C4T 0.050(6) 0.046(7) 0.037(6) 0.003(5) -0.012(5) -0.001(5)
C5T 0.052(7) 0.051(7) 0.051(6) 0.015(5) -0.023(5) -0.022(6)
C6T 0.054(6) 0.042(6) 0.052(6) 0.014(5) -0.017(5) -0.028(5)
C1O 0.019(4) 0.029(5) 0.043(5) -0.010(4) -0.002(4) -0.014(4)
C2O 0.025(4) 0.026(5) 0.038(5) -0.006(4) -0.006(4) -0.008(4)
S3 0.0148(15) 0.050(3) 0.0348(18) -0.0097(17) 0.0016(16) -0.0117(15)
S8 0.028(6) 0.047(9) 0.104(13) -0.014(8) -0.032(7) -0.001(5)
C1P 0.036(6) 0.044(6) 0.034(5) -0.005(4) 0.001(4) -0.028(5)
C2P 0.037(5) 0.035(6) 0.032(5) -0.011(4) 0.000(4) -0.018(5)
C3P 0.043(6) 0.040(6) 0.033(5) -0.009(4) -0.002(4) -0.020(5)
C4P 0.072(8) 0.048(7) 0.040(6) -0.014(5) 0.006(5) -0.038(6)
C5P 0.056(6) 0.029(6) 0.034(5) -0.003(4) 0.002(5) -0.018(5)
S4 0.0416(14) 0.0356(14) 0.0451(14) -0.0077(11) -0.0029(11) -0.0159(12)
Cl10 0.044(3) 0.096(5) 0.101(5) -0.035(4) -0.004(3) -0.025(4)
Cl11 0.071(4) 0.040(3) 0.065(4) -0.015(3) -0.017(3) 0.005(3)
Cl20 0.071(3) 0.085(4) 0.147(5) -0.042(4) -0.051(3) 0.007(3)
Cl21 0.070(4) 0.113(5) 0.276(10) -0.092(6) -0.003(5) -0.031(4)
Cl40 0.256(7) 0.132(4) 0.123(4) 0.041(3) -0.103(4) -0.139(5)
Cl41 0.148(4) 0.125(4) 0.056(2) 0.009(2) -0.033(2) -0.032(3)

loop_
_atom_type_symbol
_atom_type_description
_atom_type_scat_dispersion_real
_atom_type_scat_dispersion_imag
_atom_type_scat_source
C C 0.0033 0.0016 'International Tables Vol C Tables 4.2.6.8 and 6.1.1.4'
H H 0.0000 0.0000 'International Tables Vol C Tables 4.2.6.8 and 6.1.1.4'
O O 0.0106 0.0060 'International Tables Vol C Tables 4.2.6.8 and 6.1.1.4'
F F 0.0171 0.0103 'International Tables Vol C Tables 4.2.6.8 and 6.1.1.4'
P P 0.1023 0.0942 'International Tables Vol C Tables 4.2.6.8 and 6.1.1.4'
S S 0.1246 0.1234 'International Tables Vol C Tables 4.2.6.8 and 6.1.1.4'
Cl Cl 0.1484 0.1585 'International Tables Vol C Tables 4.2.6.8 and 6.1.1.4'
Ag Ag -0.8971 1.1015 'International Tables Vol C Tables 4.2.6.8 and 6.1.1.4'

loop_
_geom_angle_atom_site_label_1
_geom_angle_atom_site_label_2
_geom_angle_atom_site_label_3
_geom_angle
P1 Ag1 P4 127.78(8)
P1 Ag1 Cl1 118.11(8)
P4 Ag1 Cl1 113.53(8)
P3 Ag2 P2 122.79(8)
P3 Ag2 Cl1 119.49(8)
P2 Ag2 Cl1 116.44(8)
Ag2 Cl1 Ag1 90.37(8)
O1 P1 C1F 104.2(3)
O1 P1 C1E 98.7(3)
C1F P1 C1E 101.2(3)
O1 P1 Ag1 122.4(2)
C1F P1 Ag1 113.6(2)
C1E P1 Ag1 113.9(2)
O2 P2 C1G 104.2(3)
O2 P2 C1H 98.7(3)
C1G P2 C1H 104.7(3)
O2 P2 Ag2 116.8(2)
C1G P2 Ag2 119.5(2)
C1H P2 Ag2 110.4(2)
O7 P3 C1L 104.7(3)
O7 P3 C1K 99.8(3)
C1L P3 C1K 102.5(3)
O7 P3 Ag2 115.0(2)
C1L P3 Ag2 120.0(2)
C1K P3 Ag2 112.2(2)
O8 P4 C1M 104.2(3)
O8 P4 C1N 98.0(3)
C1M P4 C1N 104.3(3)
O8 P4 Ag1 115.1(2)
C1M P4 Ag1 119.8(2)
C1N P4 Ag1 112.6(3)
C1A O1 P1 125.5(5)
C5A O2 P2 124.9(5)
C1I O3 C1B 116.3(6)
C1J O5 C5B 125.5(6)
C1C O7 P3 122.2(5)
C5C O8 P4 122.5(5)
C1O O9 C1D 116.7(7)
C1P O11 C5D 124.7(7)
O13 S5 O15 118.3(10)
O13 S5 O14 113.6(10)
O15 S5 O14 118.8(9)
O13 S5 C5 99.6(10)
O15 S5 C5 101.7(9)
O14 S5 C5 99.3(9)
F1 C5 F2 114.0(16)
F1 C5 F3 113.6(17)
F2 C5 F3 96.3(14)
F1 C5 S5 109.3(13)
F2 C5 S5 111.3(13)
F3 C5 S5 111.8(13)
O18 S6 O16 108.6(10)
O18 S6 O17 108.5(9)
O16 S6 O17 115.6(11)
O18 S6 C6 117.9(7)
O16 S6 C6 102.8(9)
O17 S6 C6 103.7(9)
F6 C6 F5 114.9(15)
F6 C6 F4 108.6(14)
F5 C6 F4 104.7(14)
F6 C6 S6 112.6(11)
F5 C6 S6 110.9(11)
F4 C6 S6 104.3(11)
C2A C1A O1 117.1(7)
C2A C1A C6A 121.9(7)
O1 C1A C6A 120.8(7)
C1A C2A C3A 117.5(7)
C1A C2A C7D 119.5(7)
C3A C2A C7D 123.0(7)
C2A C3A C4A 123.6(7)
C5A C4A C3A 116.9(7)
C5A C4A C7A 119.1(7)
C3A C4A C7A 124.0(7)
O2 C5A C4A 116.5(7)
O2 C5A C6A 121.9(7)
C4A C5A C6A 121.6(7)
C1A C6A C5A 118.5(7)
C2B C7A C4A 112.1(6)
C2B C7A C8A 110.8(6)
C4A C7A C8A 116.5(6)
C9A C8A C7A 112.8(7)
C1Q C9A C8A 115.9(7)
C2Q C1Q C6Q 120.0
C2Q C1Q C9A 118.6(6)
C6Q C1Q C9A 121.4(6)
C1Q C2Q C3Q 120.0
C4Q C3Q C2Q 120.0
C3Q C4Q C5Q 120.0
C6Q C5Q C4Q 120.0
C5Q C6Q C1Q 120.0
C2E C1E C6E 120.0
C2E C1E P1 122.8(3)
C6E C1E P1 116.9(3)
C3E C2E C1E 120.0
C4E C3E C2E 120.0
C3E C4E C5E 120.0
C6E C5E C4E 120.0
C5E C6E C1E 120.0
C2F C1F C6F 120.0
C2F C1F P1 123.1(4)
C6F C1F P1 116.6(4)
C3F C2F C1F 120.0
C2F C3F C4F 120.0
C3F C4F C5F 120.0
C6F C5F C4F 120.0
C5F C6F C1F 120.0
C2G C1G C6G 120.0
C2G C1G P2 120.8(3)
C6G C1G P2 119.2(3)
C1G C2G C3G 120.0
C4G C3G C2G 120.0
C5G C4G C3G 120.0
C4G C5G C6G 120.0
C5G C6G C1G 120.0
C2H C1H C6H 120.0
C2H C1H P2 123.5(3)
C6H C1H P2 116.4(3)
C3H C2H C1H 120.0
C2H C3H C4H 120.0
C5H C4H C3H 120.0
C6H C5H C4H 120.0
C5H C6H C1H 120.0
C6B C1B C2B 123.0(7)
C6B C1B O3 118.3(7)
C2B C1B O3 118.4(7)
C1B C2B C3B 115.4(7)
C1B C2B C7A 119.7(7)
C3B C2B C7A 125.0(7)
C4B C3B C2B 124.2(7)
C3B C4B C5B 117.3(7)
C3B C4B C7B 122.3(7)
C5B C4B C7B 120.5(7)
C6B C5B C4B 121.6(8)
C6B C5B O5 123.6(7)
C4B C5B O5 114.3(7)
C1B C6B C5B 118.7(7)
C4B C7B C2C 113.0(6)
C4B C7B C8B 113.2(7)
C2C C7B C8B 111.5(6)
C9B C8B C7B 115.6(7)
C8B C9B C1R 115.2(7)
C2R C1R C6R 120.0
C2R C1R C9B 119.3(5)
C6R C1R C9B 120.5(5)
C1R C2R C3R 120.0
C4R C3R C2R 120.0
C3R C4R C5R 120.0
C6R C5R C4R 120.0
C5R C6R C1R 120.0
O4 C1I O3 123.7(7)
O4 C1I C2I 126.0(8)
O3 C1I C2I 110.3(7)
C3I C2I C1I 124.3(8)
C3I C2I S1 111.8(7)
C1I C2I S1 124.0(7)
C2I C3I C4I 111.3(9)
C5I C4I C3I 113.3(9)
C4I C5I S1 112.3(8)
C5I S1 C2I 91.3(5)
O6 C1J O5 124.1(8)
O6 C1J C2J 126.9(7)
O5 C1J C2J 109.0(7)
C6J C2J C3J 114.2(13)
C6J C2J C1J 122.9(12)
C3J C2J C1J 122.9(9)
C6J C2J S7 114.0(12)
C3J C2J S7 1.9(16)
C1J C2J S7 123.0(7)
C6J C2J S2 2(5)
C3J C2J S2 114.1(8)
C1J C2J S2 123.0(6)
S7 C2J S2 114.0(6)
C2J C3J C4J 111.1(11)
C5J C4J C3J 111.6(10)
C4J C5J S2 112.4(8)
C2J S2 C5J 90.8(5)
C2J C6J C7J 110.3(15)
C8J C7J C6J 112.2(14)
C7J C8J S7 112.4(12)
C2J S7 C8J 90.9(10)
O7 C1C C2C 117.7(6)
O7 C1C C6C 121.1(7)
C2C C1C C6C 121.0(7)
C1C C2C C3C 118.1(7)
C1C C2C C7B 120.2(7)
C3C C2C C7B 121.6(7)
C4C C3C C2C 122.3(7)
C3C C4C C5C 118.1(7)
C3C C4C C7C 122.2(7)
C5C C4C C7C 119.6(7)
O8 C5C C6C 122.4(7)
O8 C5C C4C 116.4(7)
C6C C5C C4C 121.0(7)
C5C C6C C1C 119.5(7)
C2D C7C C4C 113.4(6)
C2D C7C C8C 108.5(6)
C4C C7C C8C 114.4(6)
C9C C8C C7C 112.1(7)
C8C C9C C1S 110.4(7)
C2S C1S C6S 120.0
C2S C1S C9C 120.2(5)
C6S C1S C9C 119.8(5)
C3S C2S C1S 120.0
C2S C3S C4S 120.0
C5S C4S C3S 120.0
C6S C5S C4S 120.0
C5S C6S C1S 120.0
C2K C1K C6K 120.0
C2K C1K P3 119.3(3)
C6K C1K P3 120.7(3)
C1K C2K C3K 120.0
C2K C3K C4K 120.0
C5K C4K C3K 120.0
C4K C5K C6K 120.0
C5K C6K C1K 120.0
C2L C1L C6L 120.0
C2L C1L P3 120.7(3)
C6L C1L P3 119.1(3)
C1L C2L C3L 120.0
C4L C3L C2L 120.0
C3L C4L C5L 120.0
C6L C5L C4L 120.0
C5L C6L C1L 120.0
C2M C1M C6M 120.0
C2M C1M P4 121.3(3)
C6M C1M P4 118.6(3)
C3M C2M C1M 120.0
C2M C3M C4M 120.0
C3M C4M C5M 120.0
C6M C5M C4M 120.0
C5M C6M C1M 120.0
C2N C1N C6N 120.0
C2N C1N P4 122.3(3)
C6N C1N P4 117.6(4)
C3N C2N C1N 120.0
C2N C3N C4N 120.0
C3N C4N C5N 120.0
C4N C5N C6N 120.0
C5N C6N C1N 120.0
C6D C1D C2D 123.3(7)
C6D C1D O9 118.0(7)
C2D C1D O9 118.6(7)
C1D C2D C3D 116.5(7)
C1D C2D C7C 119.2(7)
C3D C2D C7C 124.2(7)
C4D C3D C2D 122.4(7)
C3D C4D C5D 118.3(7)
C3D C4D C7D 122.4(7)
C5D C4D C7D 119.3(7)
C6D C5D O11 123.5(7)
C6D C5D C4D 121.1(8)
O11 C5D C4D 115.4(7)
C1D C6D C5D 118.4(7)
C4D C7D C8D 111.2(6)
C4D C7D C2A 111.9(7)
C8D C7D C2A 113.3(6)
C9D C8D C7D 113.0(7)
C8D C9D C1T 113.5(7)
C2T C1T C6T 120.0
C2T C1T C9D 119.8(5)
C6T C1T C9D 120.1(5)
C1T C2T C3T 120.0
C2T C3T C4T 120.0
C5T C4T C3T 120.0
C4T C5T C6T 120.0
C5T C6T C1T 120.0
O10 C1O O9 122.9(7)
O10 C1O C2O 125.7(8)
O9 C1O C2O 111.4(8)
C3O C2O C6O 113.7(14)
C3O C2O C1O 125.9(10)
C6O C2O C1O 120.1(13)
C3O C2O S8 5.2(13)
C6O C2O S8 115.7(12)
C1O C2O S8 124.2(8)
C3O C2O S3 114.8(8)
C6O C2O S3 3.9(16)
C1O C2O S3 119.2(6)
S8 C2O S3 116.5(7)
C2O C3O C4O 110.5(12)
C5O C4O C3O 111.3(10)
C4O C5O S3 113.8(8)
C2O S3 C5O 89.7(5)
C2O S8 C8O 90.2(11)
C2O C6O C7O 109.4(14)
C8O C7O C6O 111.5(14)
C7O C8O S8 112.7(13)
O12 C1P O11 125.1(9)
O12 C1P C2P 125.0(8)
O11 C1P C2P 109.8(8)
C3P C2P C1P 124.0(9)
C3P C2P S4 111.3(7)
C1P C2P S4 124.6(7)
C4P C3P C2P 110.8(9)
C5P C4P C3P 114.0(9)
C4P C5P S4 111.8(8)
C5P S4 C2P 92.0(5)
C11 C10 Cl10 101(2)
C10 C11 Cl11 128(3)
C21 C20 Cl20 110.0(13)
C20 C21 Cl21 106.8(12)
C31 C30 Cl30 120(2)
C30 C31 Cl31 128(2)
C41 C40 Cl40 121.4(15)
C40 C41 Cl41 106.8(14)

loop_
_geom_bond_atom_site_label_1
_geom_bond_atom_site_label_2
_geom_bond_distance
Ag1 P1 2.421(3)
Ag1 P4 2.423(3)
Ag1 Cl1 2.528(2)
Ag2 P3 2.424(2)
Ag2 P2 2.430(3)
Ag2 Cl1 2.489(2)
P1 O1 1.631(6)
P1 C1F 1.811(5)
P1 C1E 1.818(4)
P2 O2 1.627(6)
P2 C1G 1.808(5)
P2 C1H 1.813(4)
P3 O7 1.641(6)
P3 C1L 1.802(5)
P3 C1K 1.811(4)
P4 O8 1.643(6)
P4 C1M 1.802(5)
P4 C1N 1.806(5)
O1 C1A 1.385(9)
O2 C5A 1.383(9)
O3 C1I 1.385(10)
O3 C1B 1.402(9)
O4 C1I 1.200(10)
O5 C1J 1.376(9)
O5 C5B 1.405(10)
O6 C1J 1.197(10)
O7 C1C 1.384(9)
O8 C5C 1.377(9)
O9 C1O 1.373(10)
O9 C1D 1.410(9)
O10 C1O 1.197(11)
O11 C1P 1.381(10)
O11 C5D 1.392(10)
O12 C1P 1.184(11)
S5 O13 1.289(17)
S5 O15 1.309(14)
S5 O14 1.436(16)
S5 C5 1.875(19)
C5 F1 1.28(2)
C5 F2 1.32(2)
C5 F3 1.32(2)
S6 O18 1.318(12)
S6 O16 1.348(18)
S6 O17 1.379(17)
S6 C6 1.908(13)
C6 F6 1.156(14)
C6 F5 1.198(14)
C6 F4 1.297(15)
C1A C2A 1.381(11)
C1A C6A 1.389(11)
C2A C3A 1.388(11)
C2A C7D 1.544(11)
C3A C4A 1.394(11)
C4A C5A 1.389(11)
C4A C7A 1.523(10)
C5A C6A 1.406(11)
C7A C2B 1.503(11)
C7A C8A 1.555(11)
C8A C9A 1.534(12)
C9A C1Q 1.534(10)
C1Q C2Q 1.3900
C1Q C6Q 1.3900
C2Q C3Q 1.3900
C3Q C4Q 1.3900
C4Q C5Q 1.3900
C5Q C6Q 1.3900
C1E C2E 1.3900
C1E C6E 1.3900
C2E C3E 1.3900
C3E C4E 1.3900
C4E C5E 1.3900
C5E C6E 1.3900
C1F C2F 1.3900
C1F C6F 1.3900
C2F C3F 1.3900
C3F C4F 1.3900
C4F C5F 1.3900
C5F C6F 1.3900
C1G C2G 1.3900
C1G C6G 1.3900
C2G C3G 1.3900
C3G C4G 1.3900
C4G C5G 1.3900
C5G C6G 1.3900
C1H C2H 1.3900
C1H C6H 1.3900
C2H C3H 1.3900
C3H C4H 1.3900
C4H C5H 1.3900
C5H C6H 1.3900
C1B C6B 1.383(12)
C1B C2B 1.400(11)
C2B C3B 1.402(11)
C3B C4B 1.381(11)
C4B C5B 1.397(10)
C4B C7B 1.526(11)
C5B C6B 1.384(11)
C7B C2C 1.526(11)
C7B C8B 1.549(11)
C8B C9B 1.530(12)
C9B C1R 1.534(9)
C1R C2R 1.3900
C1R C6R 1.3900
C2R C3R 1.3900
C3R C4R 1.3900
C4R C5R 1.3900
C5R C6R 1.3900
C1I C2I 1.469(12)
C2I C3I 1.372(12)
C2I S1 1.717(9)
C3I C4I 1.422(13)
C4I C5I 1.337(15)
C5I S1 1.710(11)
C1J C2J 1.446(11)
C2J C6J 1.35(2)
C2J C3J 1.354(14)
C2J S7 1.706(13)
C2J S2 1.706(9)
C3J C4J 1.445(15)
C4J C5J 1.375(14)
C5J S2 1.720(13)
C6J C7J 1.462(18)
C7J C8J 1.354(19)
C8J S7 1.724(18)
C1C C2C 1.390(11)
C1C C6C 1.407(11)
C2C C3C 1.401(11)
C3C C4C 1.389(11)
C4C C5C 1.409(11)
C4C C7C 1.531(10)
C5C C6C 1.381(11)
C7C C2D 1.525(11)
C7C C8C 1.553(11)
C8C C9C 1.525(12)
C9C C1S 1.528(9)
C1S C2S 1.3900
C1S C6S 1.3900
C2S C3S 1.3900
C3S C4S 1.3900
C4S C5S 1.3900
C5S C6S 1.3900
C1K C2K 1.3900
C1K C6K 1.3900
C2K C3K 1.3900
C3K C4K 1.3900
C4K C5K 1.3900
C5K C6K 1.3900
C1L C2L 1.3900
C1L C6L 1.3900
C2L C3L 1.3900
C3L C4L 1.3900
C4L C5L 1.3900
C5L C6L 1.3900
C1M C2M 1.3900
C1M C6M 1.3900
C2M C3M 1.3900
C3M C4M 1.3900
C4M C5M 1.3900
C5M C6M 1.3900
C1N C2N 1.3900
C1N C6N 1.3900
C2N C3N 1.3900
C3N C4N 1.3900
C4N C5N 1.3900
C5N C6N 1.3900
C1D C6D 1.380(12)
C1D C2D 1.392(11)
C2D C3D 1.403(11)
C3D C4D 1.387(11)
C4D C5D 1.405(11)
C4D C7D 1.521(11)
C5D C6D 1.387(11)
C7D C8D 1.539(12)
C8D C9D 1.523(12)
C9D C1T 1.539(10)
C1T C2T 1.3900
C1T C6T 1.3900
C2T C3T 1.3900
C3T C4T 1.3900
C4T C5T 1.3900
C5T C6T 1.3900
C1O C2O 1.445(11)
C2O C3O 1.356(17)
C2O C6O 1.371(19)
C2O S8 1.676(17)
C2O S3 1.714(9)
C3O C4O 1.464(15)
C4O C5O 1.355(14)
C5O S3 1.731(13)
S8 C8O 1.734(18)
C6O C7O 1.458(18)
C7O C8O 1.366(19)
C1P C2P 1.431(13)
C2P C3P 1.409(12)
C2P S4 1.717(10)
C3P C4P 1.399(14)
C4P C5P 1.369(15)
C5P S4 1.699(10)
C10 C11 1.42(2)
C10 Cl10 1.773(17)
C11 Cl11 1.815(16)
C20 C21 1.450(19)
C20 Cl20 1.754(15)
C21 Cl21 1.830(14)
C30 C31 1.46(2)
C30 Cl30 1.788(16)
C31 Cl31 1.901(15)
C40 C41 1.437(19)
C40 Cl40 1.887(14)
C41 Cl41 1.760(14)
